data_7239351
loop_
_publ_author_name
'Chi, Xiaodong'
'Xue, Min'

_publ_section_title
;
 Inclusion [2]complexes based on a pillar[5]arene with mono(ethylene
 oxide) substituents and vinylogous viologens
;
_journal_issue 1
_journal_name_full 'RSC Adv.'
_journal_page_first 365
_journal_paper_doi 10.1039/C3RA45169K
_journal_volume 4
_journal_year 2014
_chemical_formula_moiety 'C65 H90 O20, C14 H16 N2, 2(F6 P), 2(C2 H3 N) '
_chemical_formula_sum 'C83 H112 F12 N4 O20 P2'
_chemical_formula_weight 1775.71
_space_group_IT_number 2
_space_group_name_Hall '-P 1'
_space_group_name_H-M_alt 'P -1'
_symmetry_cell_setting triclinic
_symmetry_space_group_name_Hall '-P 1'
_symmetry_space_group_name_H-M 'P -1'
_atom_sites_solution_hydrogens geom
_atom_sites_solution_primary direct
_atom_sites_solution_secondary difmap
_audit_creation_method SHELXL-97
_cell_angle_alpha 78.660(3)
_cell_angle_beta 73.634(3)
_cell_angle_gamma 82.764(3)
_cell_formula_units_Z 2
_cell_length_a 12.8518(4)
_cell_length_b 16.4858(6)
_cell_length_c 22.2701(7)
_cell_measurement_reflns_used 9574
_cell_measurement_temperature 170(2)
_cell_measurement_theta_max 67.3414
_cell_measurement_theta_min 3.1554
_cell_volume 4426.3(3)
_computing_cell_refinement 'CrysAlis PRO (Agilent Technologies, 2011)'
_computing_data_collection 'CrysAlis PRO'
_computing_data_reduction 'CrysAlis PRO'
_computing_molecular_graphics 'OLEX2 (Dolomanov et al., 2009)'
_computing_publication_material OLEX2
_computing_structure_refinement 'SHELXL-97 (Sheldrick, 2008)'
_computing_structure_solution 'SHELXS-97 (Sheldrick, 2008)'
_diffrn_ambient_temperature 170(2)
_diffrn_detector_area_resol_mean 10.3592
_diffrn_measured_fraction_theta_full 0.974
_diffrn_measured_fraction_theta_max 0.974
_diffrn_measurement_device_type 'Xcalibur, Atlas, Gemini ultra'
_diffrn_measurement_method '\w scans'
_diffrn_radiation_monochromator graphite
_diffrn_radiation_source 'fine-focus sealed tube'
_diffrn_radiation_type CuK\a
_diffrn_radiation_wavelength 1.54184
_diffrn_reflns_av_R_equivalents 0.0410
_diffrn_reflns_av_sigmaI/netI 0.0464
_diffrn_reflns_limit_h_max 15
_diffrn_reflns_limit_h_min -15
_diffrn_reflns_limit_k_max 19
_diffrn_reflns_limit_k_min -19
_diffrn_reflns_limit_l_max 18
_diffrn_reflns_limit_l_min -26
_diffrn_reflns_number 29121
_diffrn_reflns_theta_full 67.46
_diffrn_reflns_theta_max 67.46
_diffrn_reflns_theta_min 3.16
_exptl_absorpt_coefficient_mu 1.267
_exptl_absorpt_correction_T_max 0.7593
_exptl_absorpt_correction_T_min 0.6654
_exptl_absorpt_correction_type multi-scan
_exptl_absorpt_process_details
;
CrysAlis PRO (Agilent Technologies, 2011) 
;
_exptl_crystal_colour yellow
_exptl_crystal_density_diffrn 1.332
_exptl_crystal_density_method 'not measured'
_exptl_crystal_description block
_exptl_crystal_F_000 1872
_exptl_crystal_size_max 0.35
_exptl_crystal_size_mid 0.32
_exptl_crystal_size_min 0.23
_refine_diff_density_max 0.624
_refine_diff_density_min -0.437
_refine_diff_density_rms 0.059
_refine_ls_extinction_method none
_refine_ls_goodness_of_fit_ref 1.066
_refine_ls_hydrogen_treatment constr
_refine_ls_matrix_type full
_refine_ls_number_parameters 1104
_refine_ls_number_reflns 15539
_refine_ls_number_restraints 0
_refine_ls_restrained_S_all 1.066
_refine_ls_R_factor_all 0.0834
_refine_ls_R_factor_gt 0.0687
_refine_ls_shift/su_max 0.000
_refine_ls_shift/su_mean 0.000
_refine_ls_structure_factor_coef Fsqd
_refine_ls_weighting_details 'calc w=1/[\s^2^(Fo^2^)+(0.0763P)^2^+4.8585P] where P=(Fo^2^+2Fc^2^)/3'
_refine_ls_weighting_scheme calc
_refine_ls_wR_factor_gt 0.1797
_refine_ls_wR_factor_ref 0.1912
_reflns_number_gt 12289
_reflns_number_total 15539
_reflns_threshold_expression >2sigma(I)
_cod_data_source_file c3ra45169k.txt
_cod_data_source_block 130509_cxd_p5+g1
_cod_depositor_comments
;
The following automatic conversions were performed:

data item '_symmetry_cell_setting' value 'Triclinic' was changed to
'triclinic' in accordance with the
/home/saulius/struct/COD-crude-data/automatic-downloads/DataCite-retrospective/RSC/depositions/lib/dictionaries/cif_core.dic
dictionary named 'cif_core.dic' version 2.4.2 last updated on
2011-04-26.

Automatic conversion script
Id: cif_fix_values 6909 2019-04-08 15:41:33Z antanas 
;
_cod_original_cell_volume 4426.4(3)
_cod_database_code 7239351

loop_
_symmetry_equiv_pos_as_xyz
'x, y, z'
'-x, -y, -z'

loop_
_atom_site_label
_atom_site_type_symbol
_atom_site_fract_x
_atom_site_fract_y
_atom_site_fract_z
_atom_site_U_iso_or_equiv
_atom_site_adp_type
_atom_site_occupancy
_atom_site_symmetry_multiplicity
_atom_site_calc_flag
_atom_site_refinement_flags
P1 P 0.83385(8) 0.00750(6) -0.08962(5) 0.0501(2) Uani 1 1 d .
P2 P 0.28041(9) -0.01894(6) 0.41282(5) 0.0595(3) Uani 1 1 d .
O3 O 0.59569(18) 0.58499(13) 0.41196(11) 0.0399(5) Uani 1 1 d .
O17 O 0.93603(17) 0.37117(13) 0.34253(10) 0.0385(5) Uani 1 1 d .
O19 O 0.89518(18) 0.69142(13) 0.21239(10) 0.0383(5) Uani 1 1 d .
O5 O 0.39349(18) 0.24731(12) 0.22782(10) 0.0373(5) Uani 1 1 d .
O1 O 0.57075(18) 0.25434(13) 0.40552(11) 0.0414(5) Uani 1 1 d .
O13 O 1.00649(18) 0.42020(13) 0.11057(10) 0.0395(5) Uani 1 1 d .
O9 O 0.67426(19) 0.35603(14) 0.03218(11) 0.0449(5) Uani 1 1 d .
O7 O 0.25807(18) 0.49378(14) 0.37622(11) 0.0418(5) Uani 1 1 d .
O15 O 0.71727(19) 0.67648(14) 0.04247(12) 0.0464(6) Uani 1 1 d .
O11 O 0.34142(19) 0.56569(13) 0.14966(12) 0.0452(5) Uani 1 1 d .
O4 O 0.5716(2) 0.75866(14) 0.35864(11) 0.0489(6) Uani 1 1 d .
O12 O 0.2331(2) 0.69985(16) 0.22419(12) 0.0524(6) Uani 1 1 d .
O18 O 0.9599(2) 0.19285(15) 0.35856(13) 0.0523(6) Uani 1 1 d .
O14 O 1.0758(2) 0.26086(15) 0.17524(11) 0.0484(6) Uani 1 1 d .
O2 O 0.6477(2) 0.11709(14) 0.33551(12) 0.0504(6) Uani 1 1 d .
O6 O 0.5341(2) 0.11985(15) 0.16463(12) 0.0522(6) Uani 1 1 d .
O20 O 0.7923(2) 0.84567(15) 0.16270(12) 0.0505(6) Uani 1 1 d .
C28 C 0.4248(3) 0.51593(19) 0.11807(15) 0.0358(7) Uani 1 1 d .
C16 C 0.2760(2) 0.44313(18) 0.27833(15) 0.0342(6) Uani 1 1 d .
H16 H 0.2402 0.4933 0.2624 0.041 Uiso 1 1 calc R
C4 C 0.4824(2) 0.38674(18) 0.41739(13) 0.0319(6) Uani 1 1 d .
C56 C 0.8561(2) 0.50851(18) 0.34145(14) 0.0315(6) Uani 1 1 d .
C43 C 0.9403(2) 0.56064(19) 0.10622(13) 0.0313(6) Uani 1 1 d .
C44 C 0.9339(2) 0.48270(19) 0.09159(14) 0.0336(6) Uani 1 1 d .
O10 O 0.8317(2) 0.21429(18) 0.05353(13) 0.0573(7) Uani 1 1 d .
C1 C 0.6807(2) 0.45014(18) 0.40991(13) 0.0321(6) Uani 1 1 d .
C19 C 0.3798(2) 0.29822(18) 0.32567(14) 0.0339(6) Uani 1 1 d .
H19 H 0.4155 0.2481 0.3417 0.041 Uiso 1 1 calc R
C18 C 0.3617(2) 0.30783(18) 0.26606(14) 0.0326(6) Uani 1 1 d .
F2 F 0.7340(2) 0.02623(16) -0.03184(12) 0.0736(7) Uani 1 1 d .
C5 C 0.5795(3) 0.33564(18) 0.40964(13) 0.0332(6) Uani 1 1 d .
C6 C 0.6756(3) 0.36669(19) 0.40776(13) 0.0342(6) Uani 1 1 d .
H6 H 0.7397 0.3304 0.4049 0.041 Uiso 1 1 calc R
C55 C 0.8454(2) 0.58982(18) 0.30957(14) 0.0343(6) Uani 1 1 d .
H55 H 0.7986 0.6304 0.3312 0.041 Uiso 1 1 calc R
C15 C 0.2909(2) 0.43300(19) 0.33824(15) 0.0341(6) Uani 1 1 d .
C17 C 0.3120(2) 0.38200(18) 0.24037(14) 0.0326(6) Uani 1 1 d .
C31 C 0.5885(3) 0.4070(2) 0.06021(14) 0.0369(7) Uani 1 1 d .
C42 C 0.8686(2) 0.62601(19) 0.08871(14) 0.0339(6) Uani 1 1 d .
H42 H 0.8721 0.6794 0.0977 0.041 Uiso 1 1 calc R
C30 C 0.6045(3) 0.4915(2) 0.04918(14) 0.0360(7) Uani 1 1 d .
C45 C 0.8602(3) 0.4723(2) 0.05963(14) 0.0361(7) Uani 1 1 d .
H45 H 0.8581 0.4194 0.0492 0.043 Uiso 1 1 calc R
C58 C 0.9836(2) 0.47293(19) 0.24582(14) 0.0323(6) Uani 1 1 d .
H58 H 1.0314 0.4327 0.2244 0.039 Uiso 1 1 calc R
C33 C 0.6580(3) 0.2703(2) 0.03983(16) 0.0427(7) Uani 1 1 d .
H33A H 0.6032 0.2631 0.0181 0.051 Uiso 1 1 calc R
H33B H 0.6315 0.2470 0.0855 0.051 Uiso 1 1 calc R
O8 O 0.2144(2) 0.66078(17) 0.39950(14) 0.0628(7) Uani 1 1 d .
O16 O 0.5419(2) 0.80406(18) 0.08408(15) 0.0659(8) Uani 1 1 d .
C41 C 0.7922(3) 0.6145(2) 0.05840(14) 0.0364(7) Uani 1 1 d .
C27 C 0.4071(2) 0.43166(19) 0.12812(14) 0.0334(6) Uani 1 1 d .
C40 C 0.7886(2) 0.5378(2) 0.04227(14) 0.0356(7) Uani 1 1 d .
C53 C 0.9697(2) 0.55334(18) 0.21289(14) 0.0304(6) Uani 1 1 d .
C62 C 0.8466(3) 0.75638(19) 0.24801(16) 0.0406(7) Uani 1 1 d .
H62A H 0.8818 0.7550 0.2824 0.049 Uiso 1 1 calc R
H62B H 0.7682 0.7492 0.2673 0.049 Uiso 1 1 calc R
C14 C 0.3462(2) 0.36120(19) 0.36267(14) 0.0339(6) Uani 1 1 d .
C29 C 0.5221(3) 0.5447(2) 0.07859(15) 0.0380(7) Uani 1 1 d .
H29 H 0.5324 0.6022 0.0716 0.046 Uiso 1 1 calc R
C3 C 0.4875(3) 0.47020(19) 0.41858(13) 0.0343(6) Uani 1 1 d .
H3 H 0.4229 0.5060 0.4230 0.041 Uiso 1 1 calc R
C32 C 0.4899(2) 0.37839(19) 0.09852(14) 0.0345(6) Uani 1 1 d .
H32 H 0.4789 0.3211 0.1046 0.041 Uiso 1 1 calc R
F5 F 0.9339(2) -0.01183(19) -0.14760(13) 0.0865(8) Uani 1 1 d .
C36 C 0.3457(3) 0.6534(2) 0.12982(17) 0.0464(8) Uani 1 1 d .
H36A H 0.3598 0.6674 0.0831 0.056 Uiso 1 1 calc R
H36B H 0.4055 0.6727 0.1421 0.056 Uiso 1 1 calc R
C47 C 1.1023(3) 0.2872(2) 0.10891(17) 0.0442(8) Uani 1 1 d .
H47A H 1.1168 0.2383 0.0874 0.053 Uiso 1 1 calc R
H47B H 1.1691 0.3175 0.0953 0.053 Uiso 1 1 calc R
C10 C 0.4981(3) 0.63777(19) 0.42632(15) 0.0365(7) Uani 1 1 d .
H10A H 0.4527 0.6174 0.4694 0.044 Uiso 1 1 calc R
H10B H 0.4558 0.6385 0.3953 0.044 Uiso 1 1 calc R
C20 C 0.4191(3) 0.16498(19) 0.25875(16) 0.0422(7) Uani 1 1 d .
H20A H 0.3589 0.1483 0.2966 0.051 Uiso 1 1 calc R
H20B H 0.4860 0.1637 0.2727 0.051 Uiso 1 1 calc R
C46 C 1.0110(3) 0.3427(2) 0.09000(15) 0.0384(7) Uani 1 1 d .
H46A H 1.0233 0.3516 0.0433 0.046 Uiso 1 1 calc R
H46B H 0.9413 0.3167 0.1099 0.046 Uiso 1 1 calc R
C52 C 1.0197(2) 0.57368(19) 0.14191(14) 0.0327(6) Uani 1 1 d .
H52A H 1.0388 0.6321 0.1304 0.039 Uiso 1 1 calc R
H52B H 1.0872 0.5377 0.1298 0.039 Uiso 1 1 calc R
C26 C 0.3033(2) 0.39828(19) 0.17282(15) 0.0356(7) Uani 1 1 d .
H26A H 0.2410 0.4390 0.1689 0.043 Uiso 1 1 calc R
H26B H 0.2903 0.3462 0.1612 0.043 Uiso 1 1 calc R
C63 C 0.8615(3) 0.8376(2) 0.20328(17) 0.0453(8) Uani 1 1 d .
H63A H 0.8437 0.8839 0.2277 0.054 Uiso 1 1 calc R
H63B H 0.9382 0.8397 0.1778 0.054 Uiso 1 1 calc R
C7 C 0.6608(3) 0.19598(19) 0.41142(17) 0.0413(7) Uani 1 1 d .
H7A H 0.6723 0.1905 0.4542 0.050 Uiso 1 1 calc R
H7B H 0.7278 0.2149 0.3795 0.050 Uiso 1 1 calc R
C11 C 0.5301(3) 0.7228(2) 0.42296(16) 0.0433(8) Uani 1 1 d .
H11A H 0.4661 0.7575 0.4431 0.052 Uiso 1 1 calc R
H11B H 0.5862 0.7198 0.4462 0.052 Uiso 1 1 calc R
C13 C 0.3743(3) 0.3527(2) 0.42483(14) 0.0361(7) Uani 1 1 d .
H13A H 0.3772 0.2933 0.4443 0.043 Uiso 1 1 calc R
H13B H 0.3162 0.3825 0.4540 0.043 Uiso 1 1 calc R
C8 C 0.6359(3) 0.1142(2) 0.40109(17) 0.0465(8) Uani 1 1 d .
H8A H 0.6862 0.0694 0.4162 0.056 Uiso 1 1 calc R
H8B H 0.5606 0.1022 0.4255 0.056 Uiso 1 1 calc R
C37 C 0.2395(3) 0.6955(2) 0.16078(19) 0.0508(9) Uani 1 1 d .
H37A H 0.2315 0.7523 0.1369 0.061 Uiso 1 1 calc R
H37B H 0.1791 0.6646 0.1596 0.061 Uiso 1 1 calc R
F8 F 0.2142(2) 0.05755(18) 0.38351(18) 0.0991(10) Uani 1 1 d .
C60 C 1.0299(3) 0.2430(2) 0.37139(17) 0.0440(8) Uani 1 1 d .
H60A H 1.1031 0.2137 0.3672 0.053 Uiso 1 1 calc R
H60B H 1.0015 0.2541 0.4154 0.053 Uiso 1 1 calc R
C39 C 0.7101(3) 0.5247(2) 0.00603(15) 0.0404(7) Uani 1 1 d .
H39A H 0.7456 0.4853 -0.0232 0.048 Uiso 1 1 calc R
H39B H 0.6933 0.5782 -0.0200 0.048 Uiso 1 1 calc R
C49 C 0.7293(3) 0.7592(2) 0.04917(18) 0.0462(8) Uani 1 1 d .
H49A H 0.7990 0.7785 0.0206 0.055 Uiso 1 1 calc R
H49B H 0.7294 0.7605 0.0934 0.055 Uiso 1 1 calc R
C65 C 0.7862(2) 0.48330(19) 0.40865(14) 0.0350(7) Uani 1 1 d .
H65A H 0.8277 0.4402 0.4322 0.042 Uiso 1 1 calc R
H65B H 0.7694 0.5320 0.4306 0.042 Uiso 1 1 calc R
C21 C 0.4356(3) 0.1063(2) 0.21266(17) 0.0461(8) Uani 1 1 d .
H21A H 0.4380 0.0484 0.2354 0.055 Uiso 1 1 calc R
H21B H 0.3739 0.1149 0.1931 0.055 Uiso 1 1 calc R
C34 C 0.7656(3) 0.2261(2) 0.01123(17) 0.0480(8) Uani 1 1 d .
H34A H 0.7533 0.1717 0.0029 0.058 Uiso 1 1 calc R
H34B H 0.8023 0.2595 -0.0296 0.058 Uiso 1 1 calc R
F10 F 0.3468(4) -0.0328(2) 0.34402(14) 0.1176(13) Uani 1 1 d .
C50 C 0.6358(3) 0.8145(2) 0.0325(2) 0.0556(9) Uani 1 1 d .
H50A H 0.6539 0.8731 0.0227 0.067 Uiso 1 1 calc R
H50B H 0.6220 0.8004 -0.0057 0.067 Uiso 1 1 calc R
F9 F 0.2194(3) -0.0048(2) 0.48263(15) 0.1075(11) Uani 1 1 d .
C48 C 1.1539(3) 0.1991(2) 0.1940(2) 0.0537(9) Uani 1 1 d .
H48A H 1.1595 0.1516 0.1726 0.081 Uiso 1 1 calc R
H48B H 1.1311 0.1809 0.2401 0.081 Uiso 1 1 calc R
H48C H 1.2248 0.2223 0.1823 0.081 Uiso 1 1 calc R
C23 C 0.1629(3) 0.5450(2) 0.3700(2) 0.0515(9) Uani 1 1 d .
H23A H 0.1017 0.5102 0.3771 0.062 Uiso 1 1 calc R
H23B H 0.1754 0.5778 0.3266 0.062 Uiso 1 1 calc R
C12 C 0.6080(4) 0.8384(2) 0.3537(2) 0.0609(11) Uani 1 1 d .
H12A H 0.6270 0.8653 0.3091 0.091 Uiso 1 1 calc R
H12B H 0.6722 0.8324 0.3703 0.091 Uiso 1 1 calc R
H12C H 0.5500 0.8725 0.3785 0.091 Uiso 1 1 calc R
C24 C 0.1358(3) 0.6019(2) 0.4179(2) 0.0549(9) Uani 1 1 d .
H24A H 0.0626 0.6304 0.4201 0.066 Uiso 1 1 calc R
H24B H 0.1359 0.5698 0.4604 0.066 Uiso 1 1 calc R
F12 F 0.1904(4) -0.0764(2) 0.4144(2) 0.1364(16) Uani 1 1 d .
C64 C 0.8113(4) 0.9184(3) 0.1154(2) 0.0698(12) Uani 1 1 d .
H64A H 0.8867 0.9147 0.0894 0.105 Uiso 1 1 calc R
H64B H 0.7984 0.9674 0.1360 0.105 Uiso 1 1 calc R
H64C H 0.7618 0.9230 0.0883 0.105 Uiso 1 1 calc R
C61 C 0.9381(4) 0.1207(3) 0.4057(2) 0.0707(13) Uani 1 1 d .
H61A H 0.8920 0.0866 0.3942 0.106 Uiso 1 1 calc R
H61B H 0.9006 0.1371 0.4468 0.106 Uiso 1 1 calc R
H61C H 1.0067 0.0888 0.4085 0.106 Uiso 1 1 calc R
F7 F 0.3662(3) 0.0419(3) 0.41131(18) 0.1179(13) Uani 1 1 d .
C51 C 0.4532(4) 0.8586(3) 0.0733(3) 0.0696(12) Uani 1 1 d .
H51A H 0.4331 0.8470 0.0367 0.104 Uiso 1 1 calc R
H51B H 0.4734 0.9160 0.0648 0.104 Uiso 1 1 calc R
H51C H 0.3913 0.8509 0.1110 0.104 Uiso 1 1 calc R
C35 C 0.9342(3) 0.1743(3) 0.0278(3) 0.0725(13) Uani 1 1 d .
H35A H 0.9719 0.2092 -0.0114 0.109 Uiso 1 1 calc R
H35B H 0.9239 0.1208 0.0183 0.109 Uiso 1 1 calc R
H35C H 0.9778 0.1654 0.0585 0.109 Uiso 1 1 calc R
C38 C 0.1316(3) 0.7363(3) 0.2547(2) 0.0668(11) Uani 1 1 d .
H38A H 0.1182 0.7911 0.2304 0.100 Uiso 1 1 calc R
H38B H 0.1319 0.7422 0.2976 0.100 Uiso 1 1 calc R
H38C H 0.0740 0.7010 0.2573 0.100 Uiso 1 1 calc R
C25 C 0.1936(5) 0.7187(3) 0.4419(2) 0.0779(14) Uani 1 1 d .
H25A H 0.2483 0.7596 0.4264 0.117 Uiso 1 1 calc R
H25B H 0.1970 0.6893 0.4842 0.117 Uiso 1 1 calc R
H25C H 0.1211 0.7470 0.4444 0.117 Uiso 1 1 calc R
C22 C 0.5511(5) 0.0664(3) 0.1194(2) 0.0772(14) Uani 1 1 d .
H22A H 0.6194 0.0776 0.0868 0.116 Uiso 1 1 calc R
H22B H 0.4907 0.0762 0.0995 0.116 Uiso 1 1 calc R
H22C H 0.5550 0.0085 0.1406 0.116 Uiso 1 1 calc R
F11 F 0.3450(4) -0.0962(3) 0.44138(18) 0.1522(19) Uani 1 1 d .
N1 N 0.8037(2) 0.20630(17) 0.21929(13) 0.0405(6) Uani 1 1 d .
N2 N 0.4724(2) 0.73314(18) 0.25268(14) 0.0445(7) Uani 1 1 d .
C68 C 0.6814(3) 0.3545(2) 0.22996(14) 0.0367(7) Uani 1 1 d .
C76 C 0.5783(3) 0.7320(2) 0.22309(17) 0.0476(8) Uani 1 1 d .
H76 H 0.6118 0.7827 0.2061 0.057 Uiso 1 1 calc R
C74 C 0.5909(3) 0.5827(2) 0.24000(15) 0.0379(7) Uani 1 1 d .
C69 C 0.6498(3) 0.2931(2) 0.20546(16) 0.0419(7) Uani 1 1 d .
H69 H 0.5845 0.3018 0.1924 0.050 Uiso 1 1 calc R
C72 C 0.6156(3) 0.4336(2) 0.23501(15) 0.0398(7) Uani 1 1 d .
H72 H 0.5399 0.4343 0.2391 0.048 Uiso 1 1 calc R
C77 C 0.4228(3) 0.6621(2) 0.27696(16) 0.0443(8) Uani 1 1 d .
H77 H 0.3476 0.6641 0.2986 0.053 Uiso 1 1 calc R
C75 C 0.6391(3) 0.6579(2) 0.21701(16) 0.0437(8) Uani 1 1 d .
H75 H 0.7149 0.6578 0.1969 0.052 Uiso 1 1 calc R
C78 C 0.4802(3) 0.5870(2) 0.27071(15) 0.0409(7) Uani 1 1 d .
H78 H 0.4441 0.5373 0.2875 0.049 Uiso 1 1 calc R
C73 C 0.6556(3) 0.5040(2) 0.23420(16) 0.0414(7) Uani 1 1 d .
H73 H 0.7315 0.5033 0.2295 0.050 Uiso 1 1 calc R
C70 C 0.7129(3) 0.2201(2) 0.20014(16) 0.0444(8) Uani 1 1 d .
H70 H 0.6916 0.1788 0.1826 0.053 Uiso 1 1 calc R
C67 C 0.7749(3) 0.3370(2) 0.25091(16) 0.0405(7) Uani 1 1 d .
H67 H 0.7975 0.3768 0.2693 0.049 Uiso 1 1 calc R
C66 C 0.8346(3) 0.2632(2) 0.24530(17) 0.0453(8) Uani 1 1 d .
H66 H 0.8985 0.2517 0.2599 0.054 Uiso 1 1 calc R
C71 C 0.8710(3) 0.1269(3) 0.2136(2) 0.0614(10) Uani 1 1 d .
H71A H 0.8542 0.0894 0.2545 0.092 Uiso 1 1 calc R
H71B H 0.9482 0.1375 0.2012 0.092 Uiso 1 1 calc R
H71C H 0.8553 0.1013 0.1812 0.092 Uiso 1 1 calc R
C79 C 0.4086(3) 0.8129(3) 0.2610(2) 0.0646(11) Uani 1 1 d .
H79A H 0.3941 0.8206 0.3053 0.097 Uiso 1 1 calc R
H79B H 0.3396 0.8129 0.2504 0.097 Uiso 1 1 calc R
H79C H 0.4499 0.8583 0.2329 0.097 Uiso 1 1 calc R
C82 C -0.0064(7) 0.9428(4) 0.3094(3) 0.0883(16) Uani 1 1 d .
C83 C 0.1054(7) 0.9635(5) 0.2891(3) 0.118(2) Uani 1 1 d .
H83A H 0.1326 0.9661 0.2430 0.177 Uiso 1 1 calc R
H83B H 0.1495 0.9210 0.3105 0.177 Uiso 1 1 calc R
H83C H 0.1100 1.0175 0.2999 0.177 Uiso 1 1 calc R
C80 C 0.1551(6) 0.2375(5) 0.5465(4) 0.116(2) Uani 1 1 d .
C81 C 0.1833(8) 0.1661(5) 0.5172(4) 0.141(3) Uani 1 1 d .
H81A H 0.1271 0.1268 0.5363 0.212 Uiso 1 1 calc R
H81B H 0.2533 0.1401 0.5233 0.212 Uiso 1 1 calc R
H81C H 0.1891 0.1822 0.4717 0.212 Uiso 1 1 calc R
C59 C 1.0373(2) 0.32320(19) 0.32548(16) 0.0395(7) Uani 1 1 d .
H59A H 1.0975 0.3536 0.3277 0.047 Uiso 1 1 calc R
H59B H 1.0515 0.3124 0.2816 0.047 Uiso 1 1 calc R
C2 C 0.5854(2) 0.50226(18) 0.41337(13) 0.0326(6) Uani 1 1 d .
C57 C 0.9287(2) 0.45096(18) 0.30919(14) 0.0312(6) Uani 1 1 d .
C54 C 0.9027(2) 0.61185(18) 0.24632(14) 0.0324(6) Uani 1 1 d .
N3 N 0.1337(6) 0.2932(5) 0.5715(4) 0.155(3) Uani 1 1 d .
F3 F 0.7535(3) -0.0002(3) -0.12785(19) 0.1410(19) Uani 1 1 d .
C9 C 0.6321(4) 0.0384(2) 0.3227(2) 0.0601(10) Uani 1 1 d .
H9A H 0.6423 0.0420 0.2770 0.090 Uiso 1 1 calc R
H9B H 0.5583 0.0231 0.3455 0.090 Uiso 1 1 calc R
H9C H 0.6851 -0.0037 0.3369 0.090 Uiso 1 1 calc R
F4 F 0.8341(3) -0.08843(17) -0.06305(18) 0.1049(11) Uani 1 1 d .
F1 F 0.8378(4) 0.10257(18) -0.1141(2) 0.1425(18) Uani 1 1 d .
F6 F 0.9158(3) 0.0118(3) -0.04950(19) 0.1119(12) Uani 1 1 d .
N4 N -0.0939(6) 0.9276(4) 0.3240(3) 0.123(2) Uani 1 1 d .

loop_
_atom_site_aniso_label
_atom_site_aniso_U_11
_atom_site_aniso_U_22
_atom_site_aniso_U_33
_atom_site_aniso_U_23
_atom_site_aniso_U_13
_atom_site_aniso_U_12
P1 0.0531(5) 0.0340(5) 0.0585(6) -0.0124(4) -0.0094(4) 0.0084(4)
P2 0.0638(6) 0.0444(5) 0.0582(6) -0.0006(4) -0.0083(5) 0.0099(5)
O3 0.0384(12) 0.0259(11) 0.0530(13) -0.0096(9) -0.0079(10) 0.0013(9)
O17 0.0320(11) 0.0322(11) 0.0442(12) -0.0029(9) -0.0042(9) 0.0044(9)
O19 0.0457(12) 0.0258(10) 0.0393(11) -0.0063(9) -0.0060(9) 0.0018(9)
O5 0.0454(12) 0.0254(10) 0.0426(12) -0.0076(9) -0.0154(10) 0.0032(9)
O1 0.0404(12) 0.0280(11) 0.0572(13) -0.0120(10) -0.0133(10) 0.0011(9)
O13 0.0412(12) 0.0352(12) 0.0469(12) -0.0154(9) -0.0169(10) 0.0043(9)
O9 0.0406(12) 0.0403(13) 0.0510(13) -0.0103(10) -0.0063(10) -0.0020(10)
O7 0.0408(12) 0.0342(12) 0.0524(13) -0.0150(10) -0.0148(10) 0.0081(10)
O15 0.0449(13) 0.0381(13) 0.0608(15) -0.0040(11) -0.0251(11) -0.0009(10)
O11 0.0429(13) 0.0261(11) 0.0637(15) -0.0052(10) -0.0130(11) 0.0022(9)
O4 0.0672(16) 0.0283(11) 0.0473(13) -0.0051(10) -0.0102(12) -0.0031(11)
O12 0.0424(13) 0.0572(16) 0.0597(15) -0.0105(12) -0.0215(12) 0.0077(11)
O18 0.0517(14) 0.0360(13) 0.0684(16) 0.0022(11) -0.0211(12) -0.0051(11)
O14 0.0485(14) 0.0442(13) 0.0521(14) -0.0125(11) -0.0168(11) 0.0128(11)
O2 0.0648(16) 0.0294(12) 0.0574(15) -0.0121(10) -0.0130(12) -0.0050(11)
O6 0.0586(15) 0.0423(13) 0.0556(14) -0.0197(11) -0.0077(12) -0.0022(11)
O20 0.0540(15) 0.0358(12) 0.0629(15) -0.0002(11) -0.0229(12) -0.0039(11)
C28 0.0368(16) 0.0340(16) 0.0393(16) -0.0033(13) -0.0166(13) -0.0021(13)
C16 0.0281(15) 0.0279(15) 0.0448(17) -0.0038(12) -0.0086(13) -0.0021(12)
C4 0.0356(16) 0.0312(15) 0.0275(14) -0.0044(11) -0.0075(12) 0.0002(12)
C56 0.0307(15) 0.0314(15) 0.0337(15) -0.0088(12) -0.0090(12) -0.0007(12)
C43 0.0279(14) 0.0340(15) 0.0304(14) -0.0065(12) -0.0034(11) -0.0041(12)
C44 0.0312(15) 0.0362(16) 0.0310(14) -0.0068(12) -0.0045(12) -0.0002(12)
O10 0.0496(14) 0.0637(17) 0.0632(16) -0.0298(13) -0.0184(12) 0.0168(13)
C1 0.0358(16) 0.0322(15) 0.0260(14) -0.0056(11) -0.0048(12) -0.0003(12)
C19 0.0332(15) 0.0278(15) 0.0393(16) -0.0025(12) -0.0100(13) -0.0013(12)
C18 0.0320(15) 0.0257(14) 0.0391(16) -0.0064(12) -0.0060(12) -0.0045(12)
F2 0.0702(16) 0.0668(16) 0.0712(15) -0.0208(12) 0.0006(12) 0.0118(12)
C5 0.0391(16) 0.0278(15) 0.0310(14) -0.0069(11) -0.0062(12) -0.0005(12)
C6 0.0376(16) 0.0326(16) 0.0301(14) -0.0075(12) -0.0065(12) 0.0041(13)
C55 0.0367(16) 0.0282(15) 0.0383(16) -0.0111(12) -0.0074(13) -0.0004(12)
C15 0.0301(15) 0.0305(15) 0.0417(16) -0.0080(12) -0.0072(13) -0.0050(12)
C17 0.0270(14) 0.0292(15) 0.0426(16) -0.0056(12) -0.0100(12) -0.0042(12)
C31 0.0388(17) 0.0376(17) 0.0364(16) -0.0068(13) -0.0139(13) -0.0004(13)
C42 0.0332(15) 0.0327(15) 0.0341(15) -0.0043(12) -0.0059(12) -0.0049(12)
C30 0.0373(16) 0.0412(17) 0.0336(15) -0.0017(13) -0.0172(13) -0.0076(13)
C45 0.0385(16) 0.0372(17) 0.0328(15) -0.0088(12) -0.0059(13) -0.0072(13)
C58 0.0261(14) 0.0338(15) 0.0381(16) -0.0115(12) -0.0074(12) 0.0003(12)
C33 0.0445(18) 0.0421(18) 0.0421(17) -0.0130(14) -0.0096(14) -0.0009(15)
O8 0.0726(18) 0.0481(15) 0.0667(17) -0.0249(13) -0.0073(14) -0.0029(14)
O16 0.0491(15) 0.0562(17) 0.084(2) 0.0015(14) -0.0200(14) 0.0100(13)
C41 0.0343(16) 0.0365(17) 0.0356(15) 0.0003(12) -0.0087(13) -0.0040(13)
C27 0.0344(15) 0.0338(16) 0.0360(15) -0.0037(12) -0.0172(13) -0.0023(12)
C40 0.0351(16) 0.0412(17) 0.0297(15) -0.0024(12) -0.0064(12) -0.0104(13)
C53 0.0268(14) 0.0315(15) 0.0347(15) -0.0085(12) -0.0089(12) -0.0023(11)
C62 0.0413(17) 0.0304(16) 0.0494(18) -0.0131(14) -0.0079(14) 0.0008(13)
C14 0.0292(15) 0.0325(15) 0.0380(16) -0.0044(12) -0.0061(12) -0.0044(12)
C29 0.0434(18) 0.0323(16) 0.0425(17) -0.0016(13) -0.0202(14) -0.0054(13)
C3 0.0389(16) 0.0302(15) 0.0312(15) -0.0043(12) -0.0078(12) 0.0018(13)
C32 0.0376(16) 0.0320(15) 0.0384(16) -0.0055(12) -0.0172(13) -0.0033(13)
F5 0.0772(17) 0.0862(19) 0.0746(16) -0.0195(14) 0.0042(14) 0.0265(15)
C36 0.062(2) 0.0280(16) 0.051(2) -0.0006(14) -0.0246(17) 0.0005(15)
C47 0.0389(17) 0.0408(18) 0.054(2) -0.0213(15) -0.0072(15) 0.0037(14)
C10 0.0412(17) 0.0295(15) 0.0367(16) -0.0082(12) -0.0081(13) 0.0048(13)
C20 0.0505(19) 0.0268(15) 0.0462(18) -0.0033(13) -0.0118(15) 0.0010(14)
C46 0.0390(17) 0.0374(17) 0.0405(17) -0.0141(13) -0.0089(14) -0.0004(14)
C52 0.0272(14) 0.0328(15) 0.0377(16) -0.0090(12) -0.0061(12) -0.0018(12)
C26 0.0315(15) 0.0320(15) 0.0466(17) -0.0055(13) -0.0165(13) -0.0024(12)
C63 0.0467(19) 0.0320(17) 0.058(2) -0.0099(15) -0.0147(16) 0.0002(14)
C7 0.0423(18) 0.0302(16) 0.0485(18) -0.0056(13) -0.0102(15) 0.0024(13)
C11 0.051(2) 0.0330(17) 0.0448(18) -0.0131(14) -0.0096(15) 0.0029(14)
C13 0.0369(16) 0.0341(16) 0.0343(15) -0.0047(12) -0.0055(13) -0.0021(13)
C8 0.050(2) 0.0300(16) 0.055(2) -0.0025(14) -0.0118(16) -0.0005(15)
C37 0.060(2) 0.0348(18) 0.067(2) -0.0127(16) -0.0356(19) 0.0088(16)
F8 0.0738(18) 0.0638(17) 0.142(3) 0.0157(17) -0.0326(18) 0.0167(14)
C60 0.0423(18) 0.0377(18) 0.0525(19) -0.0074(15) -0.0172(15) 0.0052(14)
C39 0.0449(18) 0.0444(18) 0.0339(16) -0.0025(13) -0.0136(14) -0.0104(15)
C49 0.0458(19) 0.0350(17) 0.058(2) -0.0015(15) -0.0189(16) -0.0033(15)
C65 0.0384(16) 0.0335(16) 0.0339(15) -0.0092(12) -0.0094(13) -0.0005(13)
C21 0.050(2) 0.0298(16) 0.059(2) -0.0095(15) -0.0158(17) 0.0009(14)
C34 0.0453(19) 0.052(2) 0.050(2) -0.0210(16) -0.0125(16) 0.0028(16)
F10 0.177(4) 0.083(2) 0.0607(16) -0.0126(15) 0.0026(19) 0.032(2)
C50 0.055(2) 0.0389(19) 0.072(3) 0.0043(17) -0.025(2) -0.0013(17)
F9 0.128(3) 0.087(2) 0.0797(19) -0.0152(16) 0.0187(18) -0.012(2)
C48 0.051(2) 0.0377(19) 0.078(3) -0.0143(18) -0.0279(19) 0.0051(16)
C23 0.0371(18) 0.050(2) 0.070(2) -0.0251(18) -0.0151(17) 0.0136(16)
C12 0.066(3) 0.0309(18) 0.076(3) -0.0123(17) 0.000(2) -0.0057(17)
C24 0.048(2) 0.048(2) 0.064(2) -0.0229(18) -0.0042(18) 0.0081(17)
F12 0.194(4) 0.096(3) 0.132(3) 0.017(2) -0.060(3) -0.078(3)
C64 0.082(3) 0.044(2) 0.084(3) 0.008(2) -0.035(3) -0.005(2)
C61 0.057(2) 0.041(2) 0.099(3) 0.017(2) -0.015(2) -0.0034(18)
F7 0.090(2) 0.160(4) 0.109(2) -0.012(2) -0.0266(19) -0.047(2)
C51 0.063(3) 0.051(2) 0.103(3) -0.017(2) -0.040(3) 0.015(2)
C35 0.050(2) 0.076(3) 0.097(3) -0.041(3) -0.021(2) 0.017(2)
C38 0.049(2) 0.065(3) 0.082(3) -0.015(2) -0.018(2) 0.021(2)
C25 0.102(4) 0.051(2) 0.084(3) -0.032(2) -0.018(3) 0.003(2)
C22 0.103(4) 0.058(3) 0.069(3) -0.029(2) -0.011(3) 0.000(3)
F11 0.183(4) 0.121(3) 0.102(3) 0.024(2) -0.028(3) 0.084(3)
N1 0.0377(14) 0.0376(15) 0.0449(15) -0.0078(12) -0.0093(12) -0.0003(12)
N2 0.0442(16) 0.0425(16) 0.0487(16) -0.0102(13) -0.0153(13) 0.0010(13)
C68 0.0372(16) 0.0402(17) 0.0325(15) -0.0056(13) -0.0093(13) -0.0031(13)
C76 0.0444(19) 0.0412(19) 0.055(2) -0.0099(15) -0.0068(16) -0.0081(15)
C74 0.0384(17) 0.0402(17) 0.0362(16) -0.0104(13) -0.0096(13) -0.0011(14)
C69 0.0422(18) 0.0423(18) 0.0460(18) -0.0052(14) -0.0204(15) -0.0049(14)
C72 0.0339(16) 0.0435(18) 0.0440(17) -0.0082(14) -0.0135(14) -0.0010(14)
C77 0.0343(17) 0.054(2) 0.0442(18) -0.0066(15) -0.0123(14) -0.0017(15)
C75 0.0360(17) 0.0423(18) 0.0482(19) -0.0101(15) -0.0004(14) -0.0061(14)
C78 0.0362(17) 0.0446(18) 0.0423(17) -0.0049(14) -0.0113(14) -0.0070(14)
C73 0.0334(16) 0.0425(18) 0.0464(18) -0.0119(14) -0.0047(14) -0.0027(14)
C70 0.0466(19) 0.0422(18) 0.0489(19) -0.0096(15) -0.0173(16) -0.0065(15)
C67 0.0362(17) 0.0464(19) 0.0444(18) -0.0161(14) -0.0127(14) -0.0052(14)
C66 0.0343(17) 0.055(2) 0.0490(19) -0.0133(16) -0.0130(15) -0.0017(15)
C71 0.045(2) 0.047(2) 0.089(3) -0.017(2) -0.016(2) 0.0098(17)
C79 0.055(2) 0.048(2) 0.092(3) -0.018(2) -0.024(2) 0.0123(18)
C82 0.117(5) 0.076(4) 0.086(4) -0.016(3) -0.049(4) 0.001(4)
C83 0.142(6) 0.129(6) 0.100(5) -0.019(4) -0.054(5) -0.020(5)
C80 0.101(5) 0.118(6) 0.132(6) -0.061(5) -0.015(4) -0.002(4)
C81 0.206(9) 0.103(5) 0.120(6) -0.053(5) -0.035(6) -0.002(6)
C59 0.0287(15) 0.0325(16) 0.0541(19) -0.0090(14) -0.0077(14) 0.0044(13)
C2 0.0379(16) 0.0267(14) 0.0298(14) -0.0047(11) -0.0050(12) 0.0006(12)
C57 0.0286(14) 0.0279(14) 0.0381(15) -0.0058(12) -0.0113(12) -0.0002(11)
C54 0.0317(15) 0.0286(15) 0.0380(16) -0.0067(12) -0.0100(12) -0.0030(12)
N3 0.135(6) 0.149(6) 0.199(8) -0.090(6) -0.050(5) 0.032(5)
F3 0.083(2) 0.244(5) 0.128(3) -0.112(3) -0.055(2) 0.062(3)
C9 0.065(2) 0.0332(19) 0.087(3) -0.0227(19) -0.021(2) -0.0003(17)
F4 0.094(2) 0.0442(14) 0.144(3) -0.0062(16) 0.007(2) 0.0088(14)
F1 0.161(3) 0.0452(16) 0.144(3) 0.0193(17) 0.047(3) 0.0245(19)
F6 0.090(2) 0.137(3) 0.134(3) -0.070(2) -0.049(2) 0.019(2)
N4 0.128(5) 0.132(5) 0.125(5) -0.033(4) -0.054(4) 0.000(4)

loop_
_atom_type_symbol
_atom_type_description
_atom_type_scat_dispersion_real
_atom_type_scat_dispersion_imag
_atom_type_scat_source
C C 0.0181 0.0091 'International Tables Vol C Tables 4.2.6.8 and 6.1.1.4'
H H 0.0000 0.0000 'International Tables Vol C Tables 4.2.6.8 and 6.1.1.4'
F F 0.0727 0.0534 'International Tables Vol C Tables 4.2.6.8 and 6.1.1.4'
N N 0.0311 0.0180 'International Tables Vol C Tables 4.2.6.8 and 6.1.1.4'
O O 0.0492 0.0322 'International Tables Vol C Tables 4.2.6.8 and 6.1.1.4'
P P 0.2955 0.4335 'International Tables Vol C Tables 4.2.6.8 and 6.1.1.4'

loop_
_geom_angle_atom_site_label_1
_geom_angle_atom_site_label_2
_geom_angle_atom_site_label_3
_geom_angle
F3 P1 F1 92.3(3)
F3 P1 F4 90.5(3)
F1 P1 F4 177.2(3)
F3 P1 F6 177.8(3)
F1 P1 F6 89.9(3)
F4 P1 F6 87.3(2)
F3 P1 F2 89.53(17)
F1 P1 F2 88.94(16)
F4 P1 F2 91.19(16)
F6 P1 F2 90.44(17)
F3 P1 F5 90.34(18)
F1 P1 F5 91.36(17)
F4 P1 F5 88.52(16)
F6 P1 F5 89.68(18)
F2 P1 F5 179.68(17)
F11 P2 F8 178.7(3)
F11 P2 F7 93.1(3)
F8 P2 F7 88.0(2)
F11 P2 F12 89.3(3)
F8 P2 F12 89.5(2)
F7 P2 F12 177.3(3)
F11 P2 F10 89.7(2)
F8 P2 F10 89.88(19)
F7 P2 F10 88.7(2)
F12 P2 F10 92.3(2)
F11 P2 F9 88.7(2)
F8 P2 F9 91.8(2)
F7 P2 F9 89.0(2)
F12 P2 F9 90.0(2)
F10 P2 F9 177.1(2)
C2 O3 C10 117.6(2)
C57 O17 C59 117.1(2)
C54 O19 C62 117.2(2)
C18 O5 C20 116.3(2)
C5 O1 C7 117.6(2)
C44 O13 C46 116.8(2)
C31 O9 C33 117.7(3)
C15 O7 C23 116.6(3)
C41 O15 C49 118.0(2)
C28 O11 C36 117.2(3)
C11 O4 C12 110.9(3)
C37 O12 C38 111.7(3)
C60 O18 C61 112.0(3)
C47 O14 C48 112.1(3)
C8 O2 C9 111.3(3)
C21 O6 C22 111.5(3)
C63 O20 C64 111.1(3)
O11 C28 C29 123.9(3)
O11 C28 C27 115.9(3)
C29 C28 C27 120.2(3)
C15 C16 C17 121.9(3)
C15 C16 H16 119.0
C17 C16 H16 119.0
C3 C4 C5 118.0(3)
C3 C4 C13 120.4(3)
C5 C4 C13 121.5(3)
C57 C56 C55 118.5(3)
C57 C56 C65 121.3(3)
C55 C56 C65 120.1(3)
C42 C43 C44 118.0(3)
C42 C43 C52 120.4(3)
C44 C43 C52 121.5(3)
C45 C44 O13 124.2(3)
C45 C44 C43 120.4(3)
O13 C44 C43 115.4(3)
C34 O10 C35 111.1(3)
C6 C1 C2 117.9(3)
C6 C1 C65 121.1(3)
C2 C1 C65 120.9(3)
C18 C19 C14 121.2(3)
C18 C19 H19 119.4
C14 C19 H19 119.4
C19 C18 O5 123.2(3)
C19 C18 C17 120.7(3)
O5 C18 C17 116.1(3)
O1 C5 C6 123.9(3)
O1 C5 C4 115.7(3)
C6 C5 C4 120.4(3)
C5 C6 C1 121.6(3)
C5 C6 H6 119.2
C1 C6 H6 119.2
C54 C55 C56 120.5(3)
C54 C55 H55 119.7
C56 C55 H55 119.7
C16 C15 O7 122.9(3)
C16 C15 C14 120.8(3)
O7 C15 C14 116.2(3)
C16 C17 C18 117.6(3)
C16 C17 C26 120.4(3)
C18 C17 C26 121.9(3)
O9 C31 C32 123.5(3)
O9 C31 C30 116.6(3)
C32 C31 C30 119.8(3)
C41 C42 C43 121.3(3)
C41 C42 H42 119.3
C43 C42 H42 119.3
C29 C30 C31 118.6(3)
C29 C30 C39 120.4(3)
C31 C30 C39 120.9(3)
C44 C45 C40 121.4(3)
C44 C45 H45 119.3
C40 C45 H45 119.3
C57 C58 C53 121.2(3)
C57 C58 H58 119.4
C53 C58 H58 119.4
O9 C33 C34 107.9(3)
O9 C33 H33A 110.1
C34 C33 H33A 110.1
O9 C33 H33B 110.1
C34 C33 H33B 110.1
H33A C33 H33B 108.4
C24 O8 C25 112.3(3)
C51 O16 C50 112.4(3)
O15 C41 C42 123.1(3)
O15 C41 C40 116.5(3)
C42 C41 C40 120.4(3)
C32 C27 C28 118.2(3)
C32 C27 C26 120.6(3)
C28 C27 C26 121.1(3)
C41 C40 C45 118.5(3)
C41 C40 C39 121.4(3)
C45 C40 C39 120.1(3)
C54 C53 C58 118.0(3)
C54 C53 C52 121.3(3)
C58 C53 C52 120.5(3)
O19 C62 C63 107.9(3)
O19 C62 H62A 110.1
C63 C62 H62A 110.1
O19 C62 H62B 110.1
C63 C62 H62B 110.1
H62A C62 H62B 108.4
C15 C14 C19 117.7(3)
C15 C14 C13 121.7(3)
C19 C14 C13 120.5(3)
C30 C29 C28 121.5(3)
C30 C29 H29 119.2
C28 C29 H29 119.2
C2 C3 C4 121.4(3)
C2 C3 H3 119.3
C4 C3 H3 119.3
C27 C32 C31 121.6(3)
C27 C32 H32 119.2
C31 C32 H32 119.2
O11 C36 C37 109.0(3)
O11 C36 H36A 109.9
C37 C36 H36A 109.9
O11 C36 H36B 109.9
C37 C36 H36B 109.9
H36A C36 H36B 108.3
O14 C47 C46 110.6(3)
O14 C47 H47A 109.5
C46 C47 H47A 109.5
O14 C47 H47B 109.5
C46 C47 H47B 109.5
H47A C47 H47B 108.1
O3 C10 C11 107.6(3)
O3 C10 H10A 110.2
C11 C10 H10A 110.2
O3 C10 H10B 110.2
C11 C10 H10B 110.2
H10A C10 H10B 108.5
O5 C20 C21 108.6(3)
O5 C20 H20A 110.0
C21 C20 H20A 110.0
O5 C20 H20B 110.0
C21 C20 H20B 110.0
H20A C20 H20B 108.4
O13 C46 C47 108.5(3)
O13 C46 H46A 110.0
C47 C46 H46A 110.0
O13 C46 H46B 110.0
C47 C46 H46B 110.0
H46A C46 H46B 108.4
C43 C52 C53 110.2(2)
C43 C52 H52A 109.6
C53 C52 H52A 109.6
C43 C52 H52B 109.6
C53 C52 H52B 109.6
H52A C52 H52B 108.1
C17 C26 C27 110.1(2)
C17 C26 H26A 109.6
C27 C26 H26A 109.6
C17 C26 H26B 109.6
C27 C26 H26B 109.6
H26A C26 H26B 108.2
O20 C63 C62 109.2(3)
O20 C63 H63A 109.8
C62 C63 H63A 109.8
O20 C63 H63B 109.8
C62 C63 H63B 109.8
H63A C63 H63B 108.3
O1 C7 C8 108.0(3)
O1 C7 H7A 110.1
C8 C7 H7A 110.1
O1 C7 H7B 110.1
C8 C7 H7B 110.1
H7A C7 H7B 108.4
O4 C11 C10 109.4(3)
O4 C11 H11A 109.8
C10 C11 H11A 109.8
O4 C11 H11B 109.8
C10 C11 H11B 109.8
H11A C11 H11B 108.3
C14 C13 C4 112.6(2)
C14 C13 H13A 109.1
C4 C13 H13A 109.1
C14 C13 H13B 109.1
C4 C13 H13B 109.1
H13A C13 H13B 107.8
O2 C8 C7 109.3(3)
O2 C8 H8A 109.8
C7 C8 H8A 109.8
O2 C8 H8B 109.8
C7 C8 H8B 109.8
H8A C8 H8B 108.3
O12 C37 C36 111.1(3)
O12 C37 H37A 109.4
C36 C37 H37A 109.4
O12 C37 H37B 109.4
C36 C37 H37B 109.4
H37A C37 H37B 108.0
O18 C60 C59 109.4(3)
O18 C60 H60A 109.8
C59 C60 H60A 109.8
O18 C60 H60B 109.8
C59 C60 H60B 109.8
H60A C60 H60B 108.2
C40 C39 C30 113.0(2)
C40 C39 H39A 109.0
C30 C39 H39A 109.0
C40 C39 H39B 109.0
C30 C39 H39B 109.0
H39A C39 H39B 107.8
O15 C49 C50 108.3(3)
O15 C49 H49A 110.0
C50 C49 H49A 110.0
O15 C49 H49B 110.0
C50 C49 H49B 110.0
H49A C49 H49B 108.4
C1 C65 C56 112.4(2)
C1 C65 H65A 109.1
C56 C65 H65A 109.1
C1 C65 H65B 109.1
C56 C65 H65B 109.1
H65A C65 H65B 107.9
O6 C21 C20 110.1(3)
O6 C21 H21A 109.6
C20 C21 H21A 109.6
O6 C21 H21B 109.6
C20 C21 H21B 109.6
H21A C21 H21B 108.2
O10 C34 C33 109.5(3)
O10 C34 H34A 109.8
C33 C34 H34A 109.8
O10 C34 H34B 109.8
C33 C34 H34B 109.8
H34A C34 H34B 108.2
O16 C50 C49 109.5(3)
O16 C50 H50A 109.8
C49 C50 H50A 109.8
O16 C50 H50B 109.8
C49 C50 H50B 109.8
H50A C50 H50B 108.2
O14 C48 H48A 109.5
O14 C48 H48B 109.5
H48A C48 H48B 109.5
O14 C48 H48C 109.5
H48A C48 H48C 109.5
H48B C48 H48C 109.5
O7 C23 C24 108.7(3)
O7 C23 H23A 109.9
C24 C23 H23A 109.9
O7 C23 H23B 109.9
C24 C23 H23B 109.9
H23A C23 H23B 108.3
O4 C12 H12A 109.5
O4 C12 H12B 109.5
H12A C12 H12B 109.5
O4 C12 H12C 109.5
H12A C12 H12C 109.5
H12B C12 H12C 109.5
O8 C24 C23 108.5(3)
O8 C24 H24A 110.0
C23 C24 H24A 110.0
O8 C24 H24B 110.0
C23 C24 H24B 110.0
H24A C24 H24B 108.4
O20 C64 H64A 109.5
O20 C64 H64B 109.5
H64A C64 H64B 109.5
O20 C64 H64C 109.5
H64A C64 H64C 109.5
H64B C64 H64C 109.5
O18 C61 H61A 109.5
O18 C61 H61B 109.5
H61A C61 H61B 109.5
O18 C61 H61C 109.5
H61A C61 H61C 109.5
H61B C61 H61C 109.5
O16 C51 H51A 109.5
O16 C51 H51B 109.5
H51A C51 H51B 109.5
O16 C51 H51C 109.5
H51A C51 H51C 109.5
H51B C51 H51C 109.5
O10 C35 H35A 109.5
O10 C35 H35B 109.5
H35A C35 H35B 109.5
O10 C35 H35C 109.5
H35A C35 H35C 109.5
H35B C35 H35C 109.5
O12 C38 H38A 109.5
O12 C38 H38B 109.5
H38A C38 H38B 109.5
O12 C38 H38C 109.5
H38A C38 H38C 109.5
H38B C38 H38C 109.5
O8 C25 H25A 109.5
O8 C25 H25B 109.5
H25A C25 H25B 109.5
O8 C25 H25C 109.5
H25A C25 H25C 109.5
H25B C25 H25C 109.5
O6 C22 H22A 109.5
O6 C22 H22B 109.5
H22A C22 H22B 109.5
O6 C22 H22C 109.5
H22A C22 H22C 109.5
H22B C22 H22C 109.5
C70 N1 C66 120.7(3)
C70 N1 C71 120.3(3)
C66 N1 C71 119.0(3)
C76 N2 C77 120.9(3)
C76 N2 C79 120.0(3)
C77 N2 C79 119.1(3)
C67 C68 C69 117.5(3)
C67 C68 C72 121.8(3)
C69 C68 C72 120.7(3)
N2 C76 C75 120.4(3)
N2 C76 H76 119.8
C75 C76 H76 119.8
C78 C74 C75 116.7(3)
C78 C74 C73 122.4(3)
C75 C74 C73 120.8(3)
C70 C69 C68 120.1(3)
C70 C69 H69 120.0
C68 C69 H69 120.0
C73 C72 C68 123.8(3)
C73 C72 H72 118.1
C68 C72 H72 118.1
N2 C77 C78 120.4(3)
N2 C77 H77 119.8
C78 C77 H77 119.8
C76 C75 C74 120.8(3)
C76 C75 H75 119.6
C74 C75 H75 119.6
C77 C78 C74 120.7(3)
C77 C78 H78 119.7
C74 C78 H78 119.7
C72 C73 C74 124.3(3)
C72 C73 H73 117.9
C74 C73 H73 117.9
N1 C70 C69 120.7(3)
N1 C70 H70 119.6
C69 C70 H70 119.6
C66 C67 C68 120.4(3)
C66 C67 H67 119.8
C68 C67 H67 119.8
N1 C66 C67 120.5(3)
N1 C66 H66 119.8
C67 C66 H66 119.8
N1 C71 H71A 109.5
N1 C71 H71B 109.5
H71A C71 H71B 109.5
N1 C71 H71C 109.5
H71A C71 H71C 109.5
H71B C71 H71C 109.5
N2 C79 H79A 109.5
N2 C79 H79B 109.5
H79A C79 H79B 109.5
N2 C79 H79C 109.5
H79A C79 H79C 109.5
H79B C79 H79C 109.5
N4 C82 C83 178.4(8)
C82 C83 H83A 109.5
C82 C83 H83B 109.5
H83A C83 H83B 109.5
C82 C83 H83C 109.5
H83A C83 H83C 109.5
H83B C83 H83C 109.5
N3 C80 C81 177.9(10)
C80 C81 H81A 109.5
C80 C81 H81B 109.5
H81A C81 H81B 109.5
C80 C81 H81C 109.5
H81A C81 H81C 109.5
H81B C81 H81C 109.5
O17 C59 C60 107.7(3)
O17 C59 H59A 110.2
C60 C59 H59A 110.2
O17 C59 H59B 110.2
C60 C59 H59B 110.2
H59A C59 H59B 108.5
O3 C2 C3 123.7(3)
O3 C2 C1 115.8(3)
C3 C2 C1 120.5(3)
O17 C57 C58 122.9(3)
O17 C57 C56 116.4(3)
C58 C57 C56 120.5(3)
O19 C54 C53 115.9(3)
O19 C54 C55 123.0(3)
C53 C54 C55 121.1(3)
O2 C9 H9A 109.5
O2 C9 H9B 109.5
H9A C9 H9B 109.5
O2 C9 H9C 109.5
H9A C9 H9C 109.5
H9B C9 H9C 109.5

loop_
_geom_bond_atom_site_label_1
_geom_bond_atom_site_label_2
_geom_bond_distance
P1 F3 1.542(3)
P1 F1 1.557(3)
P1 F4 1.576(3)
P1 F6 1.577(3)
P1 F2 1.588(2)
P1 F5 1.595(3)
P2 F11 1.558(3)
P2 F8 1.568(3)
P2 F7 1.571(4)
P2 F12 1.574(4)
P2 F10 1.575(3)
P2 F9 1.580(3)
O3 C2 1.380(4)
O3 C10 1.428(4)
O17 C57 1.384(4)
O17 C59 1.430(4)
O19 C54 1.386(4)
O19 C62 1.433(4)
O5 C18 1.387(4)
O5 C20 1.440(4)
O1 C5 1.382(4)
O1 C7 1.428(4)
O13 C44 1.385(4)
O13 C46 1.429(4)
O9 C31 1.377(4)
O9 C33 1.425(4)
O7 C15 1.387(4)
O7 C23 1.420(4)
O15 C41 1.378(4)
O15 C49 1.432(4)
O11 C28 1.377(4)
O11 C36 1.430(4)
O4 C11 1.415(4)
O4 C12 1.425(4)
O12 C37 1.407(4)
O12 C38 1.410(5)
O18 C60 1.413(4)
O18 C61 1.421(5)
O14 C47 1.410(4)
O14 C48 1.424(4)
O2 C8 1.417(4)
O2 C9 1.430(4)
O6 C21 1.418(4)
O6 C22 1.420(5)
O20 C63 1.415(4)
O20 C64 1.428(5)
C28 C29 1.388(5)
C28 C27 1.400(4)
C16 C15 1.376(4)
C16 C17 1.393(4)
C16 H16 0.9500
C4 C3 1.392(4)
C4 C5 1.402(4)
C4 C13 1.517(4)
C56 C57 1.398(4)
C56 C55 1.398(4)
C56 C65 1.520(4)
C43 C42 1.397(4)
C43 C44 1.404(4)
C43 C52 1.516(4)
C44 C45 1.380(4)
O10 C34 1.409(4)
O10 C35 1.415(5)
C1 C6 1.396(4)
C1 C2 1.398(4)
C1 C65 1.515(4)
C19 C18 1.387(4)
C19 C14 1.402(4)
C19 H19 0.9500
C18 C17 1.402(4)
C5 C6 1.383(4)
C6 H6 0.9500
C55 C54 1.393(4)
C55 H55 0.9500
C15 C14 1.399(4)
C17 C26 1.508(4)
C31 C32 1.393(4)
C31 C30 1.397(5)
C42 C41 1.388(4)
C42 H42 0.9500
C30 C29 1.387(5)
C30 C39 1.520(4)
C45 C40 1.396(5)
C45 H45 0.9500
C58 C57 1.387(4)
C58 C53 1.400(4)
C58 H58 0.9500
C33 C34 1.510(5)
C33 H33A 0.9900
C33 H33B 0.9900
O8 C24 1.409(5)
O8 C25 1.422(5)
O16 C51 1.406(5)
O16 C50 1.414(5)
C41 C40 1.391(5)
C27 C32 1.391(4)
C27 C26 1.515(4)
C40 C39 1.515(4)
C53 C54 1.392(4)
C53 C52 1.516(4)
C62 C63 1.502(5)
C62 H62A 0.9900
C62 H62B 0.9900
C14 C13 1.503(4)
C29 H29 0.9500
C3 C2 1.391(4)
C3 H3 0.9500
C32 H32 0.9500
C36 C37 1.497(5)
C36 H36A 0.9900
C36 H36B 0.9900
C47 C46 1.499(5)
C47 H47A 0.9900
C47 H47B 0.9900
C10 C11 1.492(4)
C10 H10A 0.9900
C10 H10B 0.9900
C20 C21 1.500(5)
C20 H20A 0.9900
C20 H20B 0.9900
C46 H46A 0.9900
C46 H46B 0.9900
C52 H52A 0.9900
C52 H52B 0.9900
C26 H26A 0.9900
C26 H26B 0.9900
C63 H63A 0.9900
C63 H63B 0.9900
C7 C8 1.499(5)
C7 H7A 0.9900
C7 H7B 0.9900
C11 H11A 0.9900
C11 H11B 0.9900
C13 H13A 0.9900
C13 H13B 0.9900
C8 H8A 0.9900
C8 H8B 0.9900
C37 H37A 0.9900
C37 H37B 0.9900
C60 C59 1.500(5)
C60 H60A 0.9900
C60 H60B 0.9900
C39 H39A 0.9900
C39 H39B 0.9900
C49 C50 1.502(5)
C49 H49A 0.9900
C49 H49B 0.9900
C65 H65A 0.9900
C65 H65B 0.9900
C21 H21A 0.9900
C21 H21B 0.9900
C34 H34A 0.9900
C34 H34B 0.9900
C50 H50A 0.9900
C50 H50B 0.9900
C48 H48A 0.9800
C48 H48B 0.9800
C48 H48C 0.9800
C23 C24 1.499(5)
C23 H23A 0.9900
C23 H23B 0.9900
C12 H12A 0.9800
C12 H12B 0.9800
C12 H12C 0.9800
C24 H24A 0.9900
C24 H24B 0.9900
C64 H64A 0.9800
C64 H64B 0.9800
C64 H64C 0.9800
C61 H61A 0.9800
C61 H61B 0.9800
C61 H61C 0.9800
C51 H51A 0.9800
C51 H51B 0.9800
C51 H51C 0.9800
C35 H35A 0.9800
C35 H35B 0.9800
C35 H35C 0.9800
C38 H38A 0.9800
C38 H38B 0.9800
C38 H38C 0.9800
C25 H25A 0.9800
C25 H25B 0.9800
C25 H25C 0.9800
C22 H22A 0.9800
C22 H22B 0.9800
C22 H22C 0.9800
N1 C70 1.330(4)
N1 C66 1.345(4)
N1 C71 1.482(4)
N2 C76 1.335(5)
N2 C77 1.347(5)
N2 C79 1.474(5)
C68 C67 1.385(5)
C68 C69 1.389(5)
C68 C72 1.469(5)
C76 C75 1.374(5)
C76 H76 0.9500
C74 C78 1.394(5)
C74 C75 1.396(5)
C74 C73 1.457(5)
C69 C70 1.370(5)
C69 H69 0.9500
C72 C73 1.322(5)
C72 H72 0.9500
C77 C78 1.370(5)
C77 H77 0.9500
C75 H75 0.9500
C78 H78 0.9500
C73 H73 0.9500
C70 H70 0.9500
C67 C66 1.363(5)
C67 H67 0.9500
C66 H66 0.9500
C71 H71A 0.9800
C71 H71B 0.9800
C71 H71C 0.9800
C79 H79A 0.9800
C79 H79B 0.9800
C79 H79C 0.9800
C82 N4 1.125(9)
C82 C83 1.444(10)
C83 H83A 0.9800
C83 H83B 0.9800
C83 H83C 0.9800
C80 N3 1.131(8)
C80 C81 1.415(9)
C81 H81A 0.9800
C81 H81B 0.9800
C81 H81C 0.9800
C59 H59A 0.9900
C59 H59B 0.9900
C9 H9A 0.9800
C9 H9B 0.9800
C9 H9C 0.9800
